data_7223692
loop_
_publ_author_name
'Massa, W.'
'Schmidt, R.E.'

_publ_section_title
;
 Neue Mangan(III)-Fluoridhydrate: Na (Mn F4 (H2 O)2) und Na (Mn F4 (H2
 O)2) (H2 O)
;
_journal_name_full
;
Zeitschrift fuer Naturforschung, Teil B. Anorganische Chemie, Organische 
Chemie (42,1987-)
;
_journal_page_first 593
_journal_page_last 597
_journal_volume 45
_journal_year 1990
_chemical_formula_sum 'F4 H6 Mn Na O3'
_chemical_name_systematic 'Na (Mn F4 (H2 O)2) (H2 O)'
_space_group_IT_number 15
_symmetry_space_group_name_Hall '-C 2yc'
_symmetry_space_group_name_H-M 'C 1 2/c 1'
_cell_angle_alpha 90
_cell_angle_beta 103.78
_cell_angle_gamma 90
_cell_formula_units_Z 8
_cell_length_a 16.381
_cell_length_b 6.676
_cell_length_c 11.303
_cell_volume 1200.513
_citation_journal_id_ASTM ZNBSEN
_cod_data_source_file Massa_ZNBSEN_1990_1324.cif
_cod_data_source_block H6F4Mn1Na1O3
_cod_original_formula_sum 'H6 F4 Mn1 Na1 O3'
_cod_database_code 7223692

loop_
_symmetry_equiv_pos_as_xyz
x,y,z
-x,y,-z+1/2
-x,-y,-z
x,-y,z-1/2
x+1/2,y+1/2,z
-x+1/2,y+1/2,-z+1/2
-x+1/2,-y+1/2,-z
x+1/2,-y+1/2,z-1/2

loop_
_atom_site_label
_atom_site_type_symbol
_atom_site_fract_x
_atom_site_fract_y
_atom_site_fract_z
_atom_site_occupancy
_atom_site_U_iso_or_equiv
Mn1 Mn+3 0 0.26198 0.25 1 0.0
F2 F-1 0.4966 0.43 -0.1336 1 0.0
F3 F-1 0.1642 0.3131 0.075 1 0.0
Mn2 Mn+3 0.25 0.25 0 1 0.0
O1 O-2 0.859 0.2469 0.2054 1 0.0
O2 O-2 0.3508 0.3302 0.157 1 0.0
F1 F-1 0.5028 0.0486 -0.1325 1 0.0
O3 O-2 0.8657 0.2739 -0.1072 1 0.0
F4 F-1 0.2512 -0.0099 0.0542 1 0.0
Na1 Na+1 0.0196 0.2438 -0.0441 1 0.0
